data_4001285
loop_
_publ_author_name
'Almond, Philip M.'
'Skanthakumar, S.'
'Soderholm, L.'
'Burns, Peter C.'

_publ_section_title
;
 Cation&#x2212;Cation Interactions and Antiferromagnetism in
 Na[Np(V)O2(OH)2]:&#x00A0; Synthesis, Structure, and Magnetic Properties
;
_journal_issue 2
_journal_name_full 'Chemistry of Materials'
_journal_page_first 280
_journal_paper_doi 10.1021/cm0621040
_journal_volume 19
_journal_year 2007
_chemical_formula_sum 'H2 Na Np O4'
_chemical_formula_weight 326.01
_chemical_name_systematic
; 
 ? 
;
_space_group_IT_number 19
_symmetry_cell_setting orthorhombic
_symmetry_space_group_name_Hall 'P 2ac 2ab'
_symmetry_space_group_name_H-M 'P 21 21 21'
_atom_sites_solution_hydrogens geom
_atom_sites_solution_primary direct
_atom_sites_solution_secondary difmap
_audit_creation_method SHELXL-97
_cell_angle_alpha 90.00
_cell_angle_beta 90.00
_cell_angle_gamma 90.00
_cell_formula_units_Z 4
_cell_length_a 5.8904(3)
_cell_length_b 7.6297(4)
_cell_length_c 8.1540(4)
_cell_measurement_reflns_used 1400
_cell_measurement_temperature 298(2)
_cell_measurement_theta_max 33.48
_cell_measurement_theta_min 3.66
_cell_volume 366.46(3)
_computing_cell_refinement 'APEX II, SAINT+ (Bruker, 2004)'
_computing_data_collection 'APEX II (Bruker, 2004)'
_computing_data_reduction 'SAINT+ (Bruker, 2004)'
_computing_molecular_graphics 'SHELXL-97 (Sheldrick, 1997)'
_computing_publication_material 'SHELXCIF-97 (Sheldrick, 1997)'
_computing_structure_refinement 'SHELXL-97 (Sheldrick, 1997)'
_computing_structure_solution 'SHELXS-97 (Sheldrick, 1990)'
_diffrn_ambient_temperature 298(2)
_diffrn_measured_fraction_theta_full 0.988
_diffrn_measured_fraction_theta_max 0.988
_diffrn_measurement_device_type 'Bruker APEX II CCD'
_diffrn_measurement_method '0.3 wide w/ exposures'
_diffrn_radiation_monochromator graphite
_diffrn_radiation_source 'fine-focus sealed tube'
_diffrn_radiation_type MoK\a
_diffrn_radiation_wavelength 0.71073
_diffrn_reflns_av_R_equivalents 0.0247
_diffrn_reflns_av_sigmaI/netI 0.0199
_diffrn_reflns_limit_h_max 9
_diffrn_reflns_limit_h_min -8
_diffrn_reflns_limit_k_max 11
_diffrn_reflns_limit_k_min -11
_diffrn_reflns_limit_l_max 12
_diffrn_reflns_limit_l_min -12
_diffrn_reflns_number 6586
_diffrn_reflns_theta_full 33.48
_diffrn_reflns_theta_max 33.48
_diffrn_reflns_theta_min 3.66
_diffrn_standards_decay_% 0
_diffrn_standards_number 0
_exptl_absorpt_coefficient_mu 28.322
_exptl_absorpt_correction_T_max 0.73
_exptl_absorpt_correction_T_min 0.11
_exptl_absorpt_correction_type 'multi-scan (sadabs)'
_exptl_crystal_colour magenta
_exptl_crystal_density_diffrn 5.909
_exptl_crystal_density_meas ?
_exptl_crystal_density_method 'not measured'
_exptl_crystal_description needle
_exptl_crystal_F_000 552
_exptl_crystal_size_max 0.081
_exptl_crystal_size_mid 0.012
_exptl_crystal_size_min 0.011
_refine_diff_density_max 2.387
_refine_diff_density_min -0.989
_refine_diff_density_rms 0.240
_refine_ls_abs_structure_details 'Flack H D (1983), Acta Cryst. A39, 876-881'
_refine_ls_abs_structure_Flack 0.03(3)
_refine_ls_extinction_method none
_refine_ls_goodness_of_fit_ref 1.041
_refine_ls_hydrogen_treatment mixed
_refine_ls_matrix_type full
_refine_ls_number_parameters 63
_refine_ls_number_reflns 1400
_refine_ls_number_restraints 0
_refine_ls_restrained_S_all 1.041
_refine_ls_R_factor_all 0.0161
_refine_ls_R_factor_gt 0.0152
_refine_ls_shift/su_max 0.001
_refine_ls_shift/su_mean 0.000
_refine_ls_structure_factor_coef Fsqd
_refine_ls_weighting_details 'calc w=1/[\s^2^(Fo^2^)+(0.0217P)^2^+0.0000P] where P=(Fo^2^+2Fc^2^)/3'
_refine_ls_weighting_scheme calc
_refine_ls_wR_factor_gt 0.0349
_refine_ls_wR_factor_ref 0.0351
_reflns_number_gt 1357
_reflns_number_total 1400
_reflns_threshold_expression >2sigma(I)
_cod_data_source_file cm0621040si20060905_122355.cif
_cod_data_source_block final
_cod_depositor_comments
;
The following automatic conversions were performed:

'_exptl_crystal_density_meas' value 'not measured' was changed to '?'
- the value is perceived as not measured.

Automatic conversion script
Id: cif_fix_values 3008 2015-01-20 13:52:24Z robertas 
;
_cod_original_sg_symbol_H-M P2(1)2(1)2(1)
_cod_database_code 4001285

loop_
_symmetry_equiv_pos_as_xyz
'x, y, z'
'-x+1/2, -y, z+1/2'
'-x, y+1/2, -z+1/2'
'x+1/2, -y+1/2, -z'

loop_
_atom_site_label
_atom_site_type_symbol
_atom_site_fract_x
_atom_site_fract_y
_atom_site_fract_z
_atom_site_U_iso_or_equiv
_atom_site_adp_type
_atom_site_occupancy
_atom_site_symmetry_multiplicity
_atom_site_calc_flag
Np1 Np 0.03820(2) 0.235855(17) 0.685128(16) 0.00778(4) Uani 1 1 d
Na1 Na 0.5038(4) 0.4722(3) 0.8327(3) 0.0297(5) Uani 1 1 d
O1 O 0.1434(7) 0.5383(4) 0.6260(4) 0.0181(7) Uani 1 1 d
H1A H 0.242(11) 0.565(7) 0.575(8) 0.021(16) Uiso 1 1 d
O2 O 0.0888(6) -0.0663(4) 0.6093(4) 0.0148(7) Uani 1 1 d
H2A H 0.122(11) -0.118(8) 0.527(7) 0.019(15) Uiso 1 1 d
O3 O -0.2410(5) 0.2626(4) 0.5723(4) 0.0171(6) Uani 1 1 d
O4 O 0.3136(5) 0.2091(4) 0.7988(3) 0.0148(5) Uani 1 1 d

loop_
_atom_site_aniso_label
_atom_site_aniso_U_11
_atom_site_aniso_U_22
_atom_site_aniso_U_33
_atom_site_aniso_U_23
_atom_site_aniso_U_13
_atom_site_aniso_U_12
Np1 0.00816(6) 0.00674(6) 0.00843(6) -0.00004(4) -0.00031(5) -0.00009(4)
Na1 0.0222(12) 0.0279(10) 0.0389(13) 0.0030(9) -0.0013(10) -0.0112(8)
O1 0.0218(18) 0.0131(14) 0.0194(15) -0.0017(11) 0.0103(14) -0.0018(12)
O2 0.0214(18) 0.0129(13) 0.0101(13) -0.0007(10) 0.0068(11) -0.0003(11)
O3 0.0132(13) 0.0207(16) 0.0174(13) -0.0022(13) -0.0052(11) -0.0002(12)
O4 0.0132(12) 0.0152(13) 0.0161(13) 0.0015(11) -0.0034(11) -0.0006(10)

loop_
_atom_type_symbol
_atom_type_description
_atom_type_scat_dispersion_real
_atom_type_scat_dispersion_imag
_atom_type_scat_source
O O 0.0106 0.0060 'International Tables Vol C Tables 4.2.6.8 and 6.1.1.4'
Na Na 0.0362 0.0249 'International Tables Vol C Tables 4.2.6.8 and 6.1.1.4'
Np Np -11.4937 4.1493 'International Tables Vol C Tables 4.2.6.8 and 6.1.1.4'
H H 0.0000 0.0000 'International Tables Vol C Tables 4.2.6.8 and 6.1.1.4'

loop_
_geom_angle_atom_site_label_1
_geom_angle_atom_site_label_2
_geom_angle_atom_site_label_3
_geom_angle
_geom_angle_site_symmetry_1
_geom_angle_site_symmetry_3
O4 Np1 O3 179.49(13) . .
O4 Np1 O2 89.59(13) . 3_556
O3 Np1 O2 90.05(12) . 3_556
O4 Np1 O2 85.17(12) . .
O3 Np1 O2 94.93(13) . .
O2 Np1 O2 146.01(8) 3_556 .
O4 Np1 O1 90.01(13) . 3_546
O3 Np1 O1 89.56(13) . 3_546
O2 Np1 O1 78.85(11) 3_556 3_546
O2 Np1 O1 67.61(10) . 3_546
O4 Np1 O1 88.90(13) . .
O3 Np1 O1 91.30(13) . .
O2 Np1 O1 67.55(11) 3_556 .
O2 Np1 O1 145.59(11) . .
O1 Np1 O1 146.39(8) 3_546 .
O4 Np1 O3 87.99(11) . 4_556
O3 Np1 O3 92.52(4) . 4_556
O2 Np1 O3 139.66(11) 3_556 4_556
O2 Np1 O3 73.79(10) . 4_556
O1 Np1 O3 141.38(11) 3_546 4_556
O1 Np1 O3 72.15(11) . 4_556
O4 Np1 Na1 42.70(10) . 3_646
O3 Np1 Na1 137.58(10) . 3_646
O2 Np1 Na1 131.45(9) 3_556 3_646
O2 Np1 Na1 46.95(9) . 3_646
O1 Np1 Na1 90.55(10) 3_546 3_646
O1 Np1 Na1 110.68(11) . 3_646
O3 Np1 Na1 62.88(8) 4_556 3_646
O4 Np1 Na1 37.73(10) . .
O3 Np1 Na1 142.39(10) . .
O2 Np1 Na1 71.12(9) 3_556 .
O2 Np1 Na1 119.06(10) . .
O1 Np1 Na1 116.85(10) 3_546 .
O1 Np1 Na1 51.70(10) . .
O3 Np1 Na1 82.93(8) 4_556 .
Na1 Np1 Na1 72.22(2) 3_646 .
O4 Np1 Na1 120.91(10) . 2_564
O3 Np1 Na1 59.51(10) . 2_564
O2 Np1 Na1 98.42(8) 3_556 2_564
O2 Np1 Na1 113.05(8) . 2_564
O1 Np1 Na1 149.04(9) 3_546 2_564
O1 Np1 Na1 44.17(9) . 2_564
O3 Np1 Na1 50.40(8) 4_556 2_564
Na1 Np1 Na1 112.66(6) 3_646 2_564
Na1 Np1 Na1 90.54(3) . 2_564
O4 Np1 Na1 133.71(10) . 3_546
O3 Np1 Na1 45.98(10) . 3_546
O2 Np1 Na1 95.71(9) 3_556 3_546
O2 Np1 Na1 65.44(9) . 3_546
O1 Np1 Na1 46.76(10) 3_546 3_546
O1 Np1 Na1 135.37(10) . 3_546
O3 Np1 Na1 114.52(8) 4_556 3_546
Na1 Np1 Na1 110.94(6) 3_646 3_546
Na1 Np1 Na1 162.040(10) . 3_546
Na1 Np1 Na1 103.76(5) 2_564 3_546
O4 Np1 Na1 127.36(10) . 1_455
O3 Np1 Na1 52.23(10) . 1_455
O2 Np1 Na1 38.65(9) 3_556 1_455
O2 Np1 Na1 129.44(9) . 1_455
O1 Np1 Na1 74.21(9) 3_546 1_455
O1 Np1 Na1 79.92(10) . 1_455
O3 Np1 Na1 134.36(8) 4_556 1_455
Na1 Np1 Na1 162.75(3) 3_646 1_455
Na1 Np1 Na1 107.11(6) . 1_455
Na1 Np1 Na1 84.49(3) 2_564 1_455
Na1 Np1 Na1 64.35(2) 3_546 1_455
O4 Na1 O4 146.08(11) . 3_656
O4 Na1 O2 113.01(14) . 3_656
O4 Na1 O2 74.60(12) 3_656 3_656
O4 Na1 O1 85.43(12) . 2_565
O4 Na1 O1 127.31(13) 3_656 2_565
O2 Na1 O1 98.50(13) 3_656 2_565
O4 Na1 O1 73.31(12) . .
O4 Na1 O1 86.17(12) 3_656 .
O2 Na1 O1 152.76(14) 3_656 .
O1 Na1 O1 108.54(8) 2_565 .
O4 Na1 O3 116.73(13) . 3_556
O4 Na1 O3 76.86(12) 3_656 3_556
O2 Na1 O3 125.28(13) 3_656 3_556
O1 Na1 O3 65.07(11) 2_565 3_556
O1 Na1 O3 66.44(11) . 3_556
O4 Na1 Np1 154.16(12) . 3_656
O4 Na1 Np1 32.67(8) 3_656 3_656
O2 Na1 Np1 45.51(8) 3_656 3_656
O1 Na1 Np1 109.41(10) 2_565 3_656
O1 Na1 Np1 118.76(10) . 3_656
O3 Na1 Np1 88.99(8) 3_556 3_656
O4 Na1 Np1 29.78(8) . .
O4 Na1 Np1 126.58(11) 3_656 .
O2 Na1 Np1 140.24(11) 3_656 .
O1 Na1 Np1 92.29(9) 2_565 .
O1 Na1 Np1 43.93(8) . .
O3 Na1 Np1 93.98(8) 3_556 .
Np1 Na1 Np1 157.14(8) 3_656 .
O4 Na1 Np1 126.26(11) . 2_565
O4 Na1 Np1 85.48(9) 3_656 2_565
O2 Na1 Np1 89.29(9) 3_656 2_565
O1 Na1 Np1 41.86(8) 2_565 2_565
O1 Na1 Np1 108.55(10) . 2_565
O3 Na1 Np1 42.60(7) 3_556 2_565
Np1 Na1 Np1 73.95(4) 3_656 2_565
Np1 Na1 Np1 122.25(6) . 2_565
O4 Na1 Np1 92.76(10) . 3_556
O4 Na1 Np1 87.70(10) 3_656 3_556
O2 Na1 Np1 153.44(11) 3_656 3_556
O1 Na1 Np1 76.41(9) 2_565 3_556
O1 Na1 Np1 39.47(8) . 3_556
O3 Na1 Np1 28.99(6) 3_556 3_556
Np1 Na1 Np1 110.94(6) 3_656 3_556
Np1 Na1 Np1 66.32(4) . 3_556
Np1 Na1 Np1 69.36(4) 2_565 3_556
O4 Na1 Np1 87.23(10) . 1_655
O4 Na1 Np1 80.96(9) 3_656 1_655
O2 Na1 Np1 37.05(8) 3_656 1_655
O1 Na1 Np1 124.16(10) 2_565 1_655
O1 Na1 Np1 121.86(10) . 1_655
O3 Na1 Np1 155.78(9) 3_556 1_655
Np1 Na1 Np1 66.95(4) 3_656 1_655
Np1 Na1 Np1 107.11(6) . 1_655
Np1 Na1 Np1 126.34(6) 2_565 1_655
Np1 Na1 Np1 159.30(7) 3_556 1_655
O4 Na1 Na1 30.40(8) . 3_646
O4 Na1 Na1 125.12(13) 3_656 3_646
O2 Na1 Na1 87.84(11) 3_656 3_646
O1 Na1 Na1 106.25(10) 2_565 3_646
O1 Na1 Na1 87.71(10) . 3_646
O3 Na1 Na1 145.96(12) 3_556 3_646
Np1 Na1 Na1 123.87(9) 3_656 3_646
Np1 Na1 Na1 52.43(5) . 3_646
Np1 Na1 Na1 146.97(9) 2_565 3_646
Np1 Na1 Na1 118.69(8) 3_556 3_646
Np1 Na1 Na1 57.27(6) 1_655 3_646
Np1 O1 Np1 110.71(14) 3_556 .
Np1 O1 Na1 118.02(15) 3_556 2_564
Np1 O1 Na1 93.97(12) . 2_564
Np1 O1 Na1 93.76(12) 3_556 .
Np1 O1 Na1 84.37(11) . .
Na1 O1 Na1 146.20(16) 2_564 .
Np1 O2 Np1 112.86(12) 3_546 .
Np1 O2 Na1 104.30(13) 3_546 3_646
Np1 O2 Na1 87.55(12) . 3_646
Np1 O3 Np1 150.47(16) . 4_456
Np1 O3 Na1 105.02(13) . 3_546
Np1 O3 Na1 87.01(10) 4_456 3_546
Np1 O4 Na1 112.49(14) . .
Np1 O4 Na1 104.62(14) . 3_646
Na1 O4 Na1 119.84(13) . 3_646

loop_
_geom_bond_atom_site_label_1
_geom_bond_atom_site_label_2
_geom_bond_distance
_geom_bond_site_symmetry_2
Np1 O4 1.879(3) .
Np1 O3 1.895(3) .
Np1 O2 2.377(3) 3_556
Np1 O2 2.405(3) .
Np1 O1 2.406(3) 3_546
Np1 O1 2.437(3) .
Np1 O3 2.470(3) 4_556
Np1 Na1 3.368(2) 3_646
Np1 Na1 3.496(2) .
Np1 Na1 3.644(2) 2_564
Np1 Na1 3.776(2) 3_546
Np1 Na1 3.822(2) 1_455
Na1 O4 2.315(4) .
Na1 O4 2.361(4) 3_656
Na1 O2 2.464(4) 3_656
Na1 O1 2.545(4) 2_565
Na1 O1 2.757(5) .
Na1 O3 2.811(4) 3_556
Na1 Np1 3.368(2) 3_656
Na1 Np1 3.644(2) 2_565
Na1 Np1 3.776(2) 3_556
Na1 Np1 3.822(2) 1_655
Na1 Na1 4.0467(16) 3_646
O1 Np1 2.406(3) 3_556
O1 Na1 2.545(4) 2_564
O2 Np1 2.377(3) 3_546
O2 Na1 2.464(4) 3_646
O3 Np1 2.470(3) 4_456
O3 Na1 2.811(4) 3_546
O4 Na1 2.361(4) 3_646
